data_4070666
loop_
_publ_author_name
'Ellul, Charles E.'
'Saker, Olly'
'Mahon, Mary F.'
'Apperley, David C.'
'Whittlesey, Michael K.'

_publ_section_title
;
 Cleavage of Ru3(CO)12by N-Heterocyclic Carbenes: Isolation ofcis-
 andtrans-Ru(NHC)2(CO)3and Reaction with O2To Form Ru(NHC)2(CO)2(CO3)
;
_journal_issue 1
_journal_name_full Organometallics
_journal_page_first 100
_journal_paper_doi 10.1021/om700915t
_journal_volume 27
_journal_year 2008
_chemical_formula_sum 'C33 H53 N5 O5 Ru'
_chemical_formula_weight 700.87
_chemical_name_systematic
;
 ?
;
_space_group_IT_number 14
_symmetry_cell_setting monoclinic
_symmetry_space_group_name_Hall '-P 2ybc'
_symmetry_space_group_name_H-M 'P 1 21/c 1'
_atom_sites_solution_hydrogens geom
_atom_sites_solution_primary direct
_atom_sites_solution_secondary difmap
_audit_creation_method SHELXL-97
_cell_angle_alpha 90.00
_cell_angle_beta 98.313(1)
_cell_angle_gamma 90.00
_cell_formula_units_Z 4
_cell_length_a 11.3900(2)
_cell_length_b 18.2000(2)
_cell_length_c 16.4380(2)
_cell_measurement_reflns_used 64515
_cell_measurement_temperature 150(2)
_cell_measurement_theta_max 27.485
_cell_measurement_theta_min 2.910
_cell_volume 3371.76(8)
_computing_cell_refinement 'HKL Scalepack (Otwinowski & Minor 1997)'
_computing_data_collection 'Collect (Bruker AXS BV, 1997-2004)'
_computing_data_reduction 'Denzo & Scalepack (Otwinowski & Minor, 1997)'
_computing_molecular_graphics 'ORTEX (P.McArdle, 1995)'
_computing_publication_material 'SHELXL-97/2 (Sheldrick,1997)'
_computing_structure_refinement 'SHELXL-97 (Sheldrick, 1997)'
_computing_structure_solution 'SHELXS-97 (Sheldrick, 1990)'
_diffrn_ambient_temperature 150(2)
_diffrn_measured_fraction_theta_full 0.996
_diffrn_measured_fraction_theta_max 0.996
_diffrn_measurement_device_type '95mm CCD camera on \k-goniostat'
_diffrn_measurement_method CCD
_diffrn_radiation_monochromator graphite
_diffrn_radiation_source 'fine-focus sealed tube'
_diffrn_radiation_type MoK\a
_diffrn_radiation_wavelength 0.71073
_diffrn_reflns_av_R_equivalents 0.0617
_diffrn_reflns_av_sigmaI/netI 0.0395
_diffrn_reflns_limit_h_max 14
_diffrn_reflns_limit_h_min -14
_diffrn_reflns_limit_k_max 23
_diffrn_reflns_limit_k_min -23
_diffrn_reflns_limit_l_max 21
_diffrn_reflns_limit_l_min -21
_diffrn_reflns_number 65325
_diffrn_reflns_theta_full 27.51
_diffrn_reflns_theta_max 27.51
_diffrn_reflns_theta_min 3.58
_exptl_absorpt_coefficient_mu 0.512
_exptl_absorpt_correction_T_max 0.90
_exptl_absorpt_correction_T_min 0.88
_exptl_absorpt_correction_type multi-scan
_exptl_absorpt_process_details
;
 ?
;
_exptl_crystal_colour Colourless
_exptl_crystal_density_diffrn 1.381
_exptl_crystal_density_method 'not measured'
_exptl_crystal_description Block
_exptl_crystal_F_000 1480
_exptl_crystal_size_max 0.15
_exptl_crystal_size_mid 0.12
_exptl_crystal_size_min 0.10
_refine_diff_density_max 0.723
_refine_diff_density_min -0.639
_refine_diff_density_rms 0.078
_refine_ls_extinction_method none
_refine_ls_goodness_of_fit_ref 1.046
_refine_ls_hydrogen_treatment mixed
_refine_ls_matrix_type full
_refine_ls_number_parameters 409
_refine_ls_number_reflns 7717
_refine_ls_number_restraints 0
_refine_ls_restrained_S_all 1.046
_refine_ls_R_factor_all 0.0563
_refine_ls_R_factor_gt 0.0371
_refine_ls_shift/su_max 0.002
_refine_ls_shift/su_mean 0.000
_refine_ls_structure_factor_coef Fsqd
_refine_ls_weighting_details 'calc w=1/[\s^2^(Fo^2^)+(0.0367P)^2^+2.8352P] where P=(Fo^2^+2Fc^2^)/3'
_refine_ls_weighting_scheme calc
_refine_ls_wR_factor_gt 0.0819
_refine_ls_wR_factor_ref 0.0899
_reflns_number_gt 6024
_reflns_number_total 7717
_reflns_threshold_expression >2sigma(I)
_cod_data_source_file om700915t-file002.cif
_cod_data_source_block k07mkw22
_cod_depositor_comments
;
The following automatic conversions were performed:

'_symmetry_cell_setting' value 'Monoclinic' changed to 'monoclinic'
according to /home/saulius/struct/CIF-dictionaries/cif_core.dic
dictionary named 'cif_core.dic' version 2.4.1 from
2010-06-29.

'_exptl_absorpt_correction_type' value 'Multi-Scan'
changed to 'multi-scan' according to
/home/saulius/struct/CIF-dictionaries/cif_core.dic dictionary named
'cif_core.dic' version 2.4.1 from 2010-06-29.

Automatic conversion script
Id: cif_fix_values 1715 2011-07-08 13:25:40Z adriana 
;
_cod_original_sg_symbol_H-M P21/c
_cod_database_code 4070666

loop_
_symmetry_equiv_pos_as_xyz
'x, y, z'
'-x, y+1/2, -z+1/2'
'-x, -y, -z'
'x, -y-1/2, z-1/2'

loop_
_atom_site_label
_atom_site_type_symbol
_atom_site_fract_x
_atom_site_fract_y
_atom_site_fract_z
_atom_site_U_iso_or_equiv
_atom_site_adp_type
_atom_site_occupancy
_atom_site_symmetry_multiplicity
_atom_site_calc_flag
_atom_site_refinement_flags
Ru1 Ru 0.692235(17) 0.118849(10) 0.717554(11) 0.02276(7) Uani 1 1 d .
O1 O 0.49187(18) 0.01317(11) 0.68180(12) 0.0436(5) Uani 1 1 d .
O2 O 0.79761(15) 0.21541(9) 0.72841(10) 0.0281(4) Uani 1 1 d .
O3 O 0.60323(16) 0.22104(9) 0.70924(10) 0.0291(4) Uani 1 1 d .
O4 O 0.70803(18) 0.32640(9) 0.72535(11) 0.0376(5) Uani 1 1 d .
O5 O 0.7151(3) -0.11379(19) 0.5382(2) 0.1021(11) Uani 1 1 d .
N1 N 0.92244(19) 0.03565(11) 0.69864(12) 0.0276(4) Uani 1 1 d .
N2 N 0.81178(18) -0.03505(11) 0.76126(12) 0.0260(4) Uani 1 1 d .
N3 N 0.78590(18) 0.12376(10) 0.90344(11) 0.0244(4) Uani 1 1 d .
N4 N 0.59463(18) 0.12191(10) 0.88393(12) 0.0254(4) Uani 1 1 d .
N5 N 0.69257(19) 0.12304(11) 0.58541(12) 0.0280(4) Uani 1 1 d .
C1 C 0.5722(2) 0.05227(14) 0.69832(15) 0.0301(6) Uani 1 1 d .
C2 C 0.7029(2) 0.25864(13) 0.72171(14) 0.0286(5) Uani 1 1 d .
C3 C 0.8160(2) 0.03399(13) 0.72814(13) 0.0244(5) Uani 1 1 d .
C4 C 0.9826(2) -0.03138(14) 0.71148(15) 0.0317(6) Uani 1 1 d .
C5 C 0.9129(2) -0.07571(14) 0.75069(15) 0.0307(6) Uani 1 1 d .
C6 C 0.9663(2) 0.10152(14) 0.65888(15) 0.0314(6) Uani 1 1 d .
H6 H 0.9021 0.1393 0.6558 0.038 Uiso 1 1 calc R
C7 C 0.9867(3) 0.08617(17) 0.57039(16) 0.0407(7) Uani 1 1 d .
H7A H 1.0624 0.0604 0.5709 0.061 Uiso 1 1 calc R
H7B H 0.9888 0.1327 0.5407 0.061 Uiso 1 1 calc R
H7C H 0.9220 0.0556 0.5430 0.061 Uiso 1 1 calc R
C8 C 1.0758(3) 0.13494(17) 0.70993(18) 0.0421(7) Uani 1 1 d .
H8A H 1.0586 0.1454 0.7655 0.063 Uiso 1 1 calc R
H8B H 1.0970 0.1807 0.6841 0.063 Uiso 1 1 calc R
H8C H 1.1420 0.1002 0.7130 0.063 Uiso 1 1 calc R
C9 C 1.0982(3) -0.04986(17) 0.68320(19) 0.0461(7) Uani 1 1 d .
H9A H 1.1297 -0.0953 0.7099 0.069 Uiso 1 1 calc R
H9B H 1.1547 -0.0098 0.6978 0.069 Uiso 1 1 calc R
H9C H 1.0857 -0.0566 0.6234 0.069 Uiso 1 1 calc R
C10 C 0.9347(3) -0.15524(15) 0.77184(18) 0.0406(7) Uani 1 1 d .
H10A H 0.8791 -0.1857 0.7353 0.061 Uiso 1 1 calc R
H10B H 0.9229 -0.1637 0.8290 0.061 Uiso 1 1 calc R
H10C H 1.0162 -0.1682 0.7651 0.061 Uiso 1 1 calc R
C11 C 0.7154(2) -0.06119(14) 0.80548(15) 0.0304(6) Uani 1 1 d .
H11 H 0.6568 -0.0201 0.8033 0.037 Uiso 1 1 calc R
C12 C 0.6487(3) -0.12649(15) 0.76266(19) 0.0431(7) Uani 1 1 d .
H12A H 0.6311 -0.1168 0.7035 0.065 Uiso 1 1 calc R
H12B H 0.5743 -0.1339 0.7850 0.065 Uiso 1 1 calc R
H12C H 0.6978 -0.1708 0.7719 0.065 Uiso 1 1 calc R
C13 C 0.7585(3) -0.07541(15) 0.89632(16) 0.0367(6) Uani 1 1 d .
H13A H 0.8211 -0.1128 0.9017 0.055 Uiso 1 1 calc R
H13B H 0.6922 -0.0927 0.9231 0.055 Uiso 1 1 calc R
H13C H 0.7901 -0.0298 0.9226 0.055 Uiso 1 1 calc R
C14 C 0.6905(2) 0.12227(12) 0.84298(13) 0.0218(5) Uani 1 1 d .
C15 C 0.7500(2) 0.12262(13) 0.98167(14) 0.0280(5) Uani 1 1 d .
C16 C 0.6303(2) 0.12160(13) 0.96932(14) 0.0279(5) Uani 1 1 d .
C17 C 0.9081(2) 0.13705(14) 0.88579(15) 0.0295(5) Uani 1 1 d .
H17 H 0.9032 0.1361 0.8246 0.035 Uiso 1 1 calc R
C18 C 0.9514(3) 0.21395(16) 0.91285(18) 0.0430(7) Uani 1 1 d .
H18A H 0.8953 0.2506 0.8866 0.065 Uiso 1 1 calc R
H18B H 1.0297 0.2225 0.8965 0.065 Uiso 1 1 calc R
H18C H 0.9570 0.2181 0.9727 0.065 Uiso 1 1 calc R
C19 C 0.9948(2) 0.07649(17) 0.91808(16) 0.0381(6) Uani 1 1 d .
H19A H 1.0014 0.0742 0.9781 0.057 Uiso 1 1 calc R
H19B H 1.0728 0.0870 0.9023 0.057 Uiso 1 1 calc R
H19C H 0.9658 0.0293 0.8946 0.057 Uiso 1 1 calc R
C20 C 0.8319(3) 0.12028(17) 1.06152(15) 0.0404(7) Uani 1 1 d .
H20A H 0.7861 0.1273 1.1070 0.061 Uiso 1 1 calc R
H20B H 0.8911 0.1595 1.0625 0.061 Uiso 1 1 calc R
H20C H 0.8720 0.0725 1.0673 0.061 Uiso 1 1 calc R
C21 C 0.5493(3) 0.12034(16) 1.03277(16) 0.0388(6) Uani 1 1 d .
H21A H 0.5961 0.1231 1.0876 0.058 Uiso 1 1 calc R
H21B H 0.5032 0.0747 1.0278 0.058 Uiso 1 1 calc R
H21C H 0.4952 0.1624 1.0246 0.058 Uiso 1 1 calc R
C22 C 0.4706(2) 0.12785(14) 0.84110(16) 0.0315(6) Uani 1 1 d .
H22 H 0.4760 0.1279 0.7809 0.038 Uiso 1 1 calc R
C23 C 0.3965(3) 0.06118(18) 0.85633(19) 0.0476(8) Uani 1 1 d .
H23A H 0.4407 0.0163 0.8479 0.071 Uiso 1 1 calc R
H23B H 0.3222 0.0619 0.8180 0.071 Uiso 1 1 calc R
H23C H 0.3790 0.0624 0.9129 0.071 Uiso 1 1 calc R
C24 C 0.4145(3) 0.20050(18) 0.85892(19) 0.0480(8) Uani 1 1 d .
H24A H 0.4033 0.2022 0.9169 0.072 Uiso 1 1 calc R
H24B H 0.3375 0.2054 0.8241 0.072 Uiso 1 1 calc R
H24C H 0.4665 0.2409 0.8473 0.072 Uiso 1 1 calc R
C25 C 0.6928(2) 0.18629(14) 0.54299(15) 0.0314(6) Uani 1 1 d .
H25 H 0.6991 0.2312 0.5727 0.038 Uiso 1 1 calc R
C26 C 0.6843(2) 0.18914(15) 0.45791(15) 0.0342(6) Uani 1 1 d .
H26 H 0.6840 0.2352 0.4307 0.041 Uiso 1 1 calc R
C27 C 0.6764(2) 0.12502(15) 0.41314(16) 0.0348(6) Uani 1 1 d .
H27 H 0.6695 0.1257 0.3549 0.042 Uiso 1 1 calc R
C28 C 0.6787(3) 0.05958(15) 0.45607(16) 0.0372(6) Uani 1 1 d .
H28 H 0.6749 0.0140 0.4276 0.045 Uiso 1 1 calc R
C29 C 0.6865(3) 0.06098(14) 0.54063(15) 0.0352(6) Uani 1 1 d .
H29 H 0.6877 0.0154 0.5689 0.042 Uiso 1 1 calc R
C30 C 0.6124(3) -0.1360(2) 0.4861(3) 0.0670(11) Uani 1 1 d .
H30A H 0.5657 -0.0927 0.4641 0.080 Uiso 1 1 calc R
H30B H 0.5621 -0.1671 0.5164 0.080 Uiso 1 1 calc R
C31 C 0.6532(4) -0.1780(3) 0.4188(3) 0.0786(13) Uani 1 1 d .
H31A H 0.6790 -0.1455 0.3765 0.094 Uiso 1 1 calc R
H31B H 0.5919 -0.2125 0.3927 0.094 Uiso 1 1 calc R
C32 C 0.7616(4) -0.2197(2) 0.4703(3) 0.0711(12) Uani 1 1 d .
H32A H 0.7392 -0.2700 0.4848 0.085 Uiso 1 1 calc R
H32B H 0.8304 -0.2222 0.4398 0.085 Uiso 1 1 calc R
C33 C 0.7878(3) -0.1727(2) 0.5446(2) 0.0616(9) Uani 1 1 d .
H33A H 0.7769 -0.2015 0.5940 0.074 Uiso 1 1 calc R
H33B H 0.8714 -0.1561 0.5507 0.074 Uiso 1 1 calc R

loop_
_atom_site_aniso_label
_atom_site_aniso_U_11
_atom_site_aniso_U_22
_atom_site_aniso_U_33
_atom_site_aniso_U_23
_atom_site_aniso_U_13
_atom_site_aniso_U_12
Ru1 0.02949(11) 0.02149(10) 0.01678(10) -0.00019(7) 0.00156(7) 0.00056(8)
O1 0.0425(12) 0.0423(11) 0.0418(11) -0.0011(9) -0.0085(9) -0.0118(9)
O2 0.0339(10) 0.0274(9) 0.0228(8) -0.0011(7) 0.0040(7) -0.0047(7)
O3 0.0358(10) 0.0257(9) 0.0255(9) 0.0007(7) 0.0040(7) 0.0034(7)
O4 0.0649(14) 0.0221(9) 0.0267(9) -0.0027(7) 0.0101(9) -0.0019(8)
O5 0.103(3) 0.090(2) 0.105(3) -0.0045(19) -0.013(2) 0.020(2)
N1 0.0347(12) 0.0266(10) 0.0222(10) 0.0000(8) 0.0067(9) 0.0036(9)
N2 0.0335(12) 0.0228(10) 0.0214(10) 0.0001(8) 0.0024(9) 0.0017(8)
N3 0.0290(11) 0.0268(10) 0.0172(9) -0.0016(8) 0.0027(8) 0.0009(8)
N4 0.0297(11) 0.0256(10) 0.0211(9) 0.0011(8) 0.0043(8) 0.0013(8)
N5 0.0345(12) 0.0267(11) 0.0223(10) -0.0005(8) 0.0023(8) 0.0013(9)
C1 0.0377(15) 0.0287(13) 0.0227(12) 0.0012(10) 0.0000(11) 0.0008(11)
C2 0.0458(16) 0.0274(12) 0.0133(10) -0.0009(9) 0.0061(10) -0.0004(11)
C3 0.0308(13) 0.0260(12) 0.0157(10) -0.0018(9) 0.0013(9) -0.0008(10)
C4 0.0361(15) 0.0332(14) 0.0258(12) -0.0028(10) 0.0048(11) 0.0084(11)
C5 0.0386(15) 0.0265(13) 0.0261(12) -0.0018(10) 0.0016(11) 0.0053(11)
C6 0.0367(15) 0.0321(13) 0.0272(13) 0.0035(10) 0.0109(11) 0.0000(11)
C7 0.0465(18) 0.0496(17) 0.0288(14) 0.0030(12) 0.0144(12) 0.0010(14)
C8 0.0407(17) 0.0474(17) 0.0400(15) -0.0040(13) 0.0120(13) -0.0083(13)
C9 0.0465(19) 0.0472(17) 0.0472(17) 0.0033(14) 0.0155(14) 0.0156(14)
C10 0.0521(18) 0.0299(14) 0.0382(15) 0.0020(12) 0.0015(13) 0.0079(12)
C11 0.0375(15) 0.0264(13) 0.0270(13) 0.0024(10) 0.0031(11) -0.0014(10)
C12 0.0475(18) 0.0344(15) 0.0462(16) -0.0012(12) 0.0029(13) -0.0110(13)
C13 0.0466(17) 0.0368(15) 0.0272(13) 0.0063(11) 0.0073(12) -0.0011(12)
C14 0.0273(12) 0.0183(11) 0.0195(10) 0.0010(9) 0.0021(9) 0.0001(9)
C15 0.0379(14) 0.0289(12) 0.0171(11) -0.0013(9) 0.0039(10) 0.0039(11)
C16 0.0381(14) 0.0248(12) 0.0210(11) 0.0013(9) 0.0056(10) 0.0022(10)
C17 0.0261(13) 0.0351(14) 0.0266(12) -0.0014(10) 0.0011(10) -0.0040(10)
C18 0.0460(18) 0.0444(17) 0.0394(16) -0.0107(13) 0.0087(13) -0.0152(13)
C19 0.0313(15) 0.0516(17) 0.0300(14) 0.0007(12) 0.0000(11) 0.0037(12)
C20 0.0437(17) 0.0569(18) 0.0195(12) -0.0005(12) 0.0008(11) 0.0092(14)
C21 0.0431(16) 0.0472(16) 0.0285(13) 0.0034(12) 0.0131(12) 0.0047(13)
C22 0.0296(14) 0.0369(15) 0.0278(12) 0.0019(10) 0.0030(10) 0.0013(11)
C23 0.0366(17) 0.059(2) 0.0457(17) 0.0084(15) 0.0006(14) -0.0127(14)
C24 0.0442(18) 0.0556(19) 0.0436(17) -0.0016(14) 0.0038(14) 0.0213(15)
C25 0.0402(16) 0.0292(13) 0.0247(12) 0.0004(10) 0.0040(11) -0.0020(11)
C26 0.0436(16) 0.0337(14) 0.0251(13) 0.0054(10) 0.0047(11) 0.0007(12)
C27 0.0371(15) 0.0440(16) 0.0227(12) 0.0001(11) 0.0024(11) 0.0010(12)
C28 0.0527(18) 0.0329(14) 0.0246(13) -0.0048(11) 0.0007(12) 0.0000(12)
C29 0.0504(18) 0.0297(14) 0.0248(13) -0.0013(10) 0.0028(12) 0.0002(12)
C30 0.047(2) 0.072(3) 0.080(3) 0.026(2) 0.0039(19) 0.0013(18)
C31 0.058(2) 0.118(4) 0.058(2) -0.002(2) -0.0001(19) -0.015(2)
C32 0.074(3) 0.053(2) 0.097(3) 0.006(2) 0.049(2) 0.0072(19)
C33 0.059(2) 0.068(2) 0.058(2) 0.0140(18) 0.0086(18) -0.0076(19)

loop_
_atom_type_symbol
_atom_type_description
_atom_type_scat_dispersion_real
_atom_type_scat_dispersion_imag
_atom_type_scat_source
C C 0.0033 0.0016 'International Tables Vol C Tables 4.2.6.8 and 6.1.1.4'
H H 0.0000 0.0000 'International Tables Vol C Tables 4.2.6.8 and 6.1.1.4'
O O 0.0106 0.0060 'International Tables Vol C Tables 4.2.6.8 and 6.1.1.4'
N N 0.0061 0.0033 'International Tables Vol C Tables 4.2.6.8 and 6.1.1.4'
Ru Ru -1.2594 0.8363 'International Tables Vol C Tables 4.2.6.8 and 6.1.1.4'

loop_
_geom_angle_atom_site_label_1
_geom_angle_atom_site_label_2
_geom_angle_atom_site_label_3
_geom_angle
C1 Ru1 C14 94.47(10)
C1 Ru1 C3 90.17(11)
C14 Ru1 C3 92.47(9)
C1 Ru1 O3 103.51(9)
C14 Ru1 O3 87.95(8)
C3 Ru1 O3 166.24(8)
C1 Ru1 O2 165.46(9)
C14 Ru1 O2 88.75(8)
C3 Ru1 O2 103.87(8)
O3 Ru1 O2 62.39(7)
C1 Ru1 N5 87.68(9)
C14 Ru1 N5 176.24(8)
C3 Ru1 N5 90.61(8)
O3 Ru1 N5 88.55(7)
O2 Ru1 N5 88.41(7)
C2 O2 Ru1 92.35(14)
C2 O3 Ru1 93.01(14)
C33 O5 C30 105.4(3)
C3 N1 C4 111.5(2)
C3 N1 C6 123.0(2)
C4 N1 C6 125.5(2)
C3 N2 C5 111.0(2)
C3 N2 C11 124.0(2)
C5 N2 C11 124.9(2)
C14 N3 C15 111.1(2)
C14 N3 C17 122.22(19)
C15 N3 C17 126.0(2)
C14 N4 C16 110.9(2)
C14 N4 C22 122.62(19)
C16 N4 C22 126.2(2)
C29 N5 C25 116.0(2)
C29 N5 Ru1 120.68(16)
C25 N5 Ru1 123.23(16)
O1 C1 Ru1 175.1(2)
O4 C2 O3 124.0(2)
O4 C2 O2 123.8(2)
O3 C2 O2 112.2(2)
N1 C3 N2 104.1(2)
N1 C3 Ru1 125.27(17)
N2 C3 Ru1 130.56(18)
C5 C4 N1 106.4(2)
C5 C4 C9 127.9(2)
N1 C4 C9 125.6(2)
C4 C5 N2 107.0(2)
C4 C5 C10 126.5(2)
N2 C5 C10 126.3(2)
N1 C6 C8 112.3(2)
N1 C6 C7 112.2(2)
C8 C6 C7 111.8(2)
N2 C11 C13 112.2(2)
N2 C11 C12 112.3(2)
C13 C11 C12 112.8(2)
N4 C14 N3 104.55(18)
N4 C14 Ru1 128.10(16)
N3 C14 Ru1 127.33(17)
C16 C15 N3 106.5(2)
C16 C15 C20 128.3(2)
N3 C15 C20 125.2(2)
C15 C16 N4 106.9(2)
C15 C16 C21 127.6(2)
N4 C16 C21 125.5(2)
N3 C17 C19 113.2(2)
N3 C17 C18 111.4(2)
C19 C17 C18 113.3(2)
N4 C22 C24 111.7(2)
N4 C22 C23 112.1(2)
C24 C22 C23 113.9(3)
N5 C25 C26 123.3(2)
C27 C26 C25 119.8(2)
C26 C27 C28 117.6(2)
C29 C28 C27 119.5(2)
N5 C29 C28 123.9(2)
O5 C30 C31 106.4(3)
C30 C31 C32 98.8(3)
C33 C32 C31 102.2(3)
O5 C33 C32 110.2(3)

loop_
_geom_bond_atom_site_label_1
_geom_bond_atom_site_label_2
_geom_bond_distance
Ru1 C1 1.820(3)
Ru1 C14 2.066(2)
Ru1 C3 2.081(2)
Ru1 O3 2.1132(16)
Ru1 O2 2.1211(16)
Ru1 N5 2.174(2)
O1 C1 1.160(3)
O2 C2 1.327(3)
O3 C2 1.316(3)
O4 C2 1.236(3)
O5 C33 1.350(5)
O5 C30 1.405(5)
N1 C3 1.370(3)
N1 C4 1.400(3)
N1 C6 1.486(3)
N2 C3 1.373(3)
N2 C5 1.401(3)
N2 C11 1.480(3)
N3 C14 1.363(3)
N3 C15 1.405(3)
N3 C17 1.482(3)
N4 C14 1.363(3)
N4 C16 1.404(3)
N4 C22 1.488(3)
N5 C29 1.344(3)
N5 C25 1.346(3)
C4 C5 1.358(4)
C4 C9 1.496(4)
C5 C10 1.501(4)
C6 C8 1.525(4)
C6 C7 1.532(4)
C11 C13 1.525(3)
C11 C12 1.527(4)
C15 C16 1.349(4)
C15 C20 1.497(3)
C16 C21 1.489(4)
C17 C19 1.523(4)
C17 C18 1.528(4)
C22 C24 1.516(4)
C22 C23 1.519(4)
C25 C26 1.389(3)
C26 C27 1.376(4)
C27 C28 1.383(4)
C28 C29 1.380(4)
C30 C31 1.475(6)
C31 C32 1.585(6)
C32 C33 1.485(5)
